data_7015162
loop_
_publ_author_name
'Rigamonti, Luca'
'Forni, Alessandra'
'Pievo, Roberta'
'Reedijk, Jan'
'Pasini, Alessandro'

_publ_section_title
;
 Synthesis, crystal structures and magnetic properties of dinuclear
 copper(II) compounds with NNO tridentate Schiff base ligands and
 bridging aliphatic diamine and aromatic diimine linkers.
;
_journal_issue 13
_journal_name_full 'Dalton transactions (Cambridge, England : 2003)'
_journal_page_first 3381
_journal_page_last 3393
_journal_paper_doi 10.1039/c0dt01304h
_journal_volume 40
_journal_year 2011
_chemical_formula_moiety 'C24 H36 Cu2 N6 O2, 2(Cl O4)'
_chemical_formula_sum 'C24 H36 Cl2 Cu2 N6 O10'
_chemical_formula_weight 766.57
_chemical_name_common
;
((mu-piperazine)bis-((E)-2-((2-
aminopropylimino)methyl)phenolato-copper(ii)))diperchlorate
;
_chemical_name_systematic
;
((\m-piperazine)bis-[(E)-2-((2-aminopropylimino)methyl)phenolato-
copper(II)])diperchlorate
;
_space_group_IT_number 2
_symmetry_cell_setting triclinic
_symmetry_space_group_name_Hall '-P 1'
_symmetry_space_group_name_H-M 'P -1'
_atom_sites_solution_hydrogens geom
_atom_sites_solution_primary direct
_atom_sites_solution_secondary difmap
_audit_creation_method SHELXL-97
_cell_angle_alpha 95.3740(10)
_cell_angle_beta 106.0920(10)
_cell_angle_gamma 99.7760(10)
_cell_formula_units_Z 1
_cell_length_a 7.8017(5)
_cell_length_b 9.3998(6)
_cell_length_c 10.7936(6)
_cell_measurement_reflns_used 8867
_cell_measurement_temperature 294(2)
_cell_measurement_theta_max 31.960
_cell_measurement_theta_min 2.223
_cell_volume 741.16(8)
_computing_cell_refinement 'SAINT (Bruker, 1997)'
_computing_data_collection 'SMART (Bruker, 1997)'
_computing_data_reduction SAINT
_computing_molecular_graphics 'ORTEP III ( Burnett&Johnson, 1996)'
_computing_publication_material 'SHELXL-97,PARST (Nardelli, 1995)'
_computing_structure_refinement 'SHELXL-97 (Sheldrick, 1997)'
_computing_structure_solution 'SHELXS-97 (Sheldrick, 1990)'
_diffrn_ambient_temperature 294(2)
_diffrn_measured_fraction_theta_full 0.999
_diffrn_measured_fraction_theta_max 0.942
_diffrn_measurement_device_type 'Bruker SMART APEX'
_diffrn_measurement_method 'phi and omega scans'
_diffrn_radiation_monochromator graphite
_diffrn_radiation_source 'fine-focus sealed tube'
_diffrn_radiation_type MoK\a
_diffrn_radiation_wavelength 0.71073
_diffrn_reflns_av_R_equivalents 0.0174
_diffrn_reflns_av_sigmaI/netI 0.0162
_diffrn_reflns_limit_h_max 11
_diffrn_reflns_limit_h_min -11
_diffrn_reflns_limit_k_max 14
_diffrn_reflns_limit_k_min -13
_diffrn_reflns_limit_l_max 16
_diffrn_reflns_limit_l_min -15
_diffrn_reflns_number 15842
_diffrn_reflns_theta_full 30.00
_diffrn_reflns_theta_max 32.34
_diffrn_reflns_theta_min 1.99
_diffrn_standards_decay_% 0.00
_exptl_absorpt_coefficient_mu 1.681
_exptl_absorpt_correction_T_max 0.746
_exptl_absorpt_correction_T_min 0.572
_exptl_absorpt_correction_type multi-scan
_exptl_absorpt_process_details
;
SADABS, Bruker, 1997
;
_exptl_crystal_colour red
_exptl_crystal_density_diffrn 1.717
_exptl_crystal_density_method 'not measured'
_exptl_crystal_description prism
_exptl_crystal_F_000 394
_exptl_crystal_size_max 0.36
_exptl_crystal_size_mid 0.34
_exptl_crystal_size_min 0.10
_refine_diff_density_max 0.593
_refine_diff_density_min -0.394
_refine_diff_density_rms 0.055
_refine_ls_extinction_method none
_refine_ls_goodness_of_fit_ref 1.051
_refine_ls_hydrogen_treatment noref
_refine_ls_matrix_type full
_refine_ls_number_parameters 199
_refine_ls_number_reflns 4995
_refine_ls_number_restraints 0
_refine_ls_restrained_S_all 1.051
_refine_ls_R_factor_all 0.0328
_refine_ls_R_factor_gt 0.0284
_refine_ls_shift/su_max 0.001
_refine_ls_shift/su_mean 0.000
_refine_ls_structure_factor_coef Fsqd
_refine_ls_weighting_details 'w=1/[\s^2^(Fo^2^)+(0.0423P)^2^+0.2337P] where P=(Fo^2^+2Fc^2^)/3'
_refine_ls_weighting_scheme calc
_refine_ls_wR_factor_gt 0.0782
_refine_ls_wR_factor_ref 0.0810
_reflns_number_gt 4463
_reflns_number_total 4995
_reflns_threshold_expression >2sigma(I)
_cod_data_source_file c0dt01304h.txt
_cod_data_source_block (IV)
_cod_database_code 7015162

loop_
_symmetry_equiv_pos_as_xyz
'x, y, z'
'-x, -y, -z'

loop_
_atom_site_label
_atom_site_type_symbol
_atom_site_fract_x
_atom_site_fract_y
_atom_site_fract_z
_atom_site_U_iso_or_equiv
_atom_site_adp_type
_atom_site_occupancy
_atom_site_calc_flag
_atom_site_refinement_flags
_atom_site_disorder_assembly
_atom_site_disorder_group
Cu1 Cu 0.15990(2) 0.352450(17) 0.289340(15) 0.03074(6) Uani 1 d . . .
O1 O 0.14277(16) 0.53501(12) 0.36692(10) 0.0384(2) Uani 1 d . . .
N1 N 0.1397(2) 0.16422(15) 0.17899(14) 0.0428(3) Uani 1 d . . .
H1A H 0.0202 0.1234 0.1480 0.051 Uiso 1 calc R . .
H1B H 0.1758 0.1873 0.1098 0.051 Uiso 1 calc R . .
N2 N 0.29917(17) 0.30277(15) 0.45695(12) 0.0354(2) Uani 1 d . . .
N3 N 0.03663(16) 0.44108(13) 0.12414(11) 0.0311(2) Uani 1 d . . .
H3 H -0.0394 0.4917 0.1510 0.037 Uiso 1 calc R . .
C1 C 0.2347(3) 0.04740(19) 0.2288(2) 0.0507(4) Uani 1 d . . .
H1C H 0.3565 0.0661 0.2200 0.061 Uiso 1 calc R . .
H1D H 0.1696 -0.0458 0.1766 0.061 Uiso 1 calc R . .
C2 C 0.2471(3) 0.03903(19) 0.3692(2) 0.0510(4) Uani 1 d . . .
H2A H 0.1260 0.0309 0.3788 0.061 Uiso 1 calc R . .
H2B H 0.2893 -0.0490 0.3922 0.061 Uiso 1 calc R . .
C3 C 0.3714(2) 0.1672(2) 0.46296(18) 0.0479(4) Uani 1 d . . .
H3A H 0.3932 0.1434 0.5508 0.057 Uiso 1 calc R . .
H3B H 0.4876 0.1844 0.4448 0.057 Uiso 1 calc R . .
C4 C 0.3394(2) 0.38661(18) 0.56692(14) 0.0373(3) Uani 1 d . . .
H4 H 0.4078 0.3533 0.6394 0.045 Uiso 1 calc R . .
C5 C 0.29144(19) 0.52513(17) 0.59087(13) 0.0348(3) Uani 1 d . . .
C6 C 0.3469(2) 0.5976(2) 0.72100(15) 0.0442(3) Uani 1 d . . .
H6 H 0.4128 0.5544 0.7874 0.053 Uiso 1 calc R . .
C7 C 0.3054(2) 0.7301(2) 0.75104(16) 0.0498(4) Uani 1 d . . .
H7 H 0.3458 0.7778 0.8365 0.060 Uiso 1 calc R . .
C8 C 0.2018(2) 0.79241(19) 0.65162(17) 0.0445(3) Uani 1 d . . .
H8 H 0.1715 0.8814 0.6717 0.053 Uiso 1 calc R . .
C9 C 0.1436(2) 0.72422(17) 0.52398(15) 0.0375(3) Uani 1 d . . .
H9 H 0.0721 0.7666 0.4596 0.045 Uiso 1 calc R . .
C10 C 0.19139(18) 0.59091(15) 0.49012(13) 0.0319(2) Uani 1 d . . .
C11 C 0.17166(19) 0.55601(16) 0.09721(13) 0.0341(3) Uani 1 d . . .
H11A H 0.2548 0.5104 0.0627 0.041 Uiso 1 calc R . .
H11B H 0.2424 0.6186 0.1782 0.041 Uiso 1 calc R . .
C12 C -0.0811(2) 0.35155(15) -0.00046(13) 0.0351(3) Uani 1 d . . .
H12A H -0.1745 0.2812 0.0171 0.042 Uiso 1 calc R . .
H12B H -0.0081 0.2979 -0.0389 0.042 Uiso 1 calc R . .
Cl2 Cl -0.30832(5) -0.17607(5) 0.12989(4) 0.04525(9) Uani 1 d . . .
O1P O -0.2348(3) -0.0501(2) 0.0817(2) 0.0869(6) Uani 1 d . . .
O2P O -0.4611(3) -0.1560(3) 0.1686(3) 0.0982(7) Uani 1 d . . .
O3P O -0.1728(3) -0.2012(3) 0.2364(2) 0.1269(11) Uani 1 d . . .
O4P O -0.3599(4) -0.2940(2) 0.0278(2) 0.1070(8) Uani 1 d . . .

loop_
_atom_site_aniso_label
_atom_site_aniso_U_11
_atom_site_aniso_U_22
_atom_site_aniso_U_33
_atom_site_aniso_U_23
_atom_site_aniso_U_13
_atom_site_aniso_U_12
Cu1 0.03690(10) 0.02908(9) 0.02589(8) 0.00749(6) 0.00725(6) 0.00754(6)
O1 0.0537(6) 0.0350(5) 0.0251(4) 0.0054(4) 0.0062(4) 0.0144(4)
N1 0.0564(8) 0.0340(6) 0.0390(6) 0.0065(5) 0.0124(6) 0.0145(6)
N2 0.0342(6) 0.0417(6) 0.0340(6) 0.0146(5) 0.0099(4) 0.0127(5)
N3 0.0375(6) 0.0300(5) 0.0235(5) 0.0055(4) 0.0057(4) 0.0058(4)
C1 0.0568(10) 0.0339(7) 0.0603(11) 0.0038(7) 0.0116(8) 0.0182(7)
C2 0.0456(8) 0.0390(8) 0.0728(12) 0.0265(8) 0.0160(8) 0.0131(7)
C3 0.0458(8) 0.0529(9) 0.0494(9) 0.0185(7) 0.0093(7) 0.0247(7)
C4 0.0321(6) 0.0491(8) 0.0307(6) 0.0153(6) 0.0065(5) 0.0083(6)
C5 0.0311(6) 0.0437(7) 0.0274(6) 0.0066(5) 0.0077(5) 0.0022(5)
C6 0.0402(8) 0.0592(10) 0.0273(6) 0.0049(6) 0.0062(5) 0.0015(7)
C7 0.0454(8) 0.0639(11) 0.0333(7) -0.0073(7) 0.0142(6) -0.0037(7)
C8 0.0404(8) 0.0459(8) 0.0451(8) -0.0065(7) 0.0188(6) 0.0002(6)
C9 0.0347(7) 0.0378(7) 0.0384(7) 0.0021(5) 0.0124(5) 0.0029(5)
C10 0.0311(6) 0.0346(6) 0.0281(6) 0.0042(5) 0.0092(5) 0.0008(5)
C11 0.0341(6) 0.0355(6) 0.0275(6) 0.0065(5) 0.0033(5) 0.0015(5)
C12 0.0418(7) 0.0305(6) 0.0270(6) 0.0051(5) 0.0041(5) 0.0007(5)
Cl2 0.04168(19) 0.0515(2) 0.03901(18) -0.00066(15) 0.01181(15) 0.00446(16)
O1P 0.0985(14) 0.0845(13) 0.0760(12) 0.0233(10) 0.0354(11) -0.0079(10)
O2P 0.0829(13) 0.1009(15) 0.135(2) 0.0117(14) 0.0714(14) 0.0242(12)
O3P 0.0703(12) 0.193(3) 0.0928(16) 0.0793(19) -0.0134(11) -0.0063(15)
O4P 0.1280(19) 0.0754(13) 0.1004(16) -0.0388(12) 0.0245(14) 0.0191(12)

loop_
_atom_type_symbol
_atom_type_description
_atom_type_scat_dispersion_real
_atom_type_scat_dispersion_imag
_atom_type_scat_source
C C 0.0033 0.0016 'International Tables Vol C Tables 4.2.6.8 and 6.1.1.4'
H H 0.0000 0.0000 'International Tables Vol C Tables 4.2.6.8 and 6.1.1.4'
N N 0.0061 0.0033 'International Tables Vol C Tables 4.2.6.8 and 6.1.1.4'
O O 0.0106 0.0060 'International Tables Vol C Tables 4.2.6.8 and 6.1.1.4'
Cl Cl 0.1484 0.1585 'International Tables Vol C Tables 4.2.6.8 and 6.1.1.4'
Cu Cu 0.3201 1.2651 'International Tables Vol C Tables 4.2.6.8 and 6.1.1.4'

loop_
_geom_angle_atom_site_label_1
_geom_angle_atom_site_label_2
_geom_angle_atom_site_label_3
_geom_angle
_geom_angle_site_symmetry_1
_geom_angle_site_symmetry_3
_geom_angle_publ_flag
O1 Cu1 N2 93.06(5) . . ?
O1 Cu1 N1 169.17(5) . . ?
N2 Cu1 N1 97.28(6) . . ?
O1 Cu1 N3 79.14(4) . . ?
N2 Cu1 N3 170.37(5) . . ?
N1 Cu1 N3 90.87(5) . . ?
C10 O1 Cu1 129.75(9) . . ?
C1 N1 Cu1 122.95(11) . . ?
C1 N1 H1A 106.6 . . ?
Cu1 N1 H1A 106.6 . . ?
C1 N1 H1B 106.6 . . ?
Cu1 N1 H1B 106.6 . . ?
H1A N1 H1B 106.6 . . ?
C4 N2 C3 115.21(13) . . ?
C4 N2 Cu1 123.39(11) . . ?
C3 N2 Cu1 121.36(11) . . ?
C12 N3 C11 109.50(10) . . ?
C12 N3 Cu1 123.66(9) . . ?
C11 N3 Cu1 110.28(8) . . ?
C12 N3 H3 103.7 . . ?
C11 N3 H3 103.7 . . ?
Cu1 N3 H3 103.7 . . ?
N1 C1 C2 111.98(14) . . ?
N1 C1 H1C 109.2 . . ?
C2 C1 H1C 109.2 . . ?
N1 C1 H1D 109.2 . . ?
C2 C1 H1D 109.2 . . ?
H1C C1 H1D 107.9 . . ?
C3 C2 C1 114.35(15) . . ?
C3 C2 H2A 108.7 . . ?
C1 C2 H2A 108.7 . . ?
C3 C2 H2B 108.7 . . ?
C1 C2 H2B 108.7 . . ?
H2A C2 H2B 107.6 . . ?
N2 C3 C2 113.67(14) . . ?
N2 C3 H3A 108.8 . . ?
C2 C3 H3A 108.8 . . ?
N2 C3 H3B 108.8 . . ?
C2 C3 H3B 108.8 . . ?
H3A C3 H3B 107.7 . . ?
N2 C4 C5 127.75(13) . . ?
N2 C4 H4 116.1 . . ?
C5 C4 H4 116.1 . . ?
C10 C5 C6 119.22(15) . . ?
C10 C5 C4 122.52(13) . . ?
C6 C5 C4 118.26(14) . . ?
C7 C6 C5 121.40(16) . . ?
C7 C6 H6 119.3 . . ?
C5 C6 H6 119.3 . . ?
C6 C7 C8 119.08(15) . . ?
C6 C7 H7 120.5 . . ?
C8 C7 H7 120.5 . . ?
C9 C8 C7 121.12(16) . . ?
C9 C8 H8 119.4 . . ?
C7 C8 H8 119.4 . . ?
C8 C9 C10 120.70(15) . . ?
C8 C9 H9 119.7 . . ?
C10 C9 H9 119.7 . . ?
O1 C10 C9 118.50(13) . . ?
O1 C10 C5 123.12(13) . . ?
C9 C10 C5 118.37(13) . . ?
N3 C11 C12 112.11(11) . 2_565 ?
N3 C11 H11A 109.2 . . ?
C12 C11 H11A 109.2 2_565 . ?
N3 C11 H11B 109.2 . . ?
C12 C11 H11B 109.2 2_565 . ?
H11A C11 H11B 107.9 . . ?
N3 C12 C11 112.25(11) . 2_565 ?
N3 C12 H12A 109.2 . . ?
C11 C12 H12A 109.2 2_565 . ?
N3 C12 H12B 109.2 . . ?
C11 C12 H12B 109.2 2_565 . ?
H12A C12 H12B 107.9 . . ?
O3P Cl2 O2P 109.66(17) . . ?
O3P Cl2 O4P 110.87(18) . . ?
O2P Cl2 O4P 109.42(15) . . ?
O3P Cl2 O1P 108.32(14) . . ?
O2P Cl2 O1P 111.35(14) . . ?
O4P Cl2 O1P 107.19(15) . . ?

loop_
_geom_bond_atom_site_label_1
_geom_bond_atom_site_label_2
_geom_bond_distance
_geom_bond_site_symmetry_2
_geom_bond_publ_flag
Cu1 O1 1.8800(11) . ?
Cu1 N2 1.9780(12) . ?
Cu1 N1 1.9952(13) . ?
Cu1 N3 2.0972(11) . ?
O1 C10 1.3077(16) . ?
N1 C1 1.487(2) . ?
N1 H1A 0.9000 . ?
N1 H1B 0.9000 . ?
N2 C4 1.290(2) . ?
N2 C3 1.478(2) . ?
N3 C12 1.4838(17) . ?
N3 C11 1.4844(18) . ?
N3 H3 0.9100 . ?
C1 C2 1.501(3) . ?
C1 H1C 0.9700 . ?
C1 H1D 0.9700 . ?
C2 C3 1.499(3) . ?
C2 H2A 0.9700 . ?
C2 H2B 0.9700 . ?
C3 H3A 0.9700 . ?
C3 H3B 0.9700 . ?
C4 C5 1.435(2) . ?
C4 H4 0.9300 . ?
C5 C10 1.412(2) . ?
C5 C6 1.417(2) . ?
C6 C7 1.371(3) . ?
C6 H6 0.9300 . ?
C7 C8 1.395(3) . ?
C7 H7 0.9300 . ?
C8 C9 1.380(2) . ?
C8 H8 0.9300 . ?
C9 C10 1.411(2) . ?
C9 H9 0.9300 . ?
C11 C12 1.5211(19) 2_565 ?
C11 H11A 0.9700 . ?
C11 H11B 0.9700 . ?
C12 C11 1.5211(19) 2_565 ?
C12 H12A 0.9700 . ?
C12 H12B 0.9700 . ?
Cl2 O3P 1.399(2) . ?
Cl2 O2P 1.4026(18) . ?
Cl2 O4P 1.4070(19) . ?
Cl2 O1P 1.4330(18) . ?
